data_4036644
loop_
_publ_author_name
'Prasad, Poonam Rajesh'
'Selvakumar, Karuthapandi'
'Singh, Harkesh B.'
'Butcher, Ray J.'

_publ_section_title
;
 Synthesis, Structure, and Bonding of 1-Oxa-6,6a\l(4)-
 chalcogenopentalenes and Related Derivatives; The Role of Intramolecular
 Coordination.
;
_journal_issue 8
_journal_name_full 'The Journal of organic chemistry'
_journal_page_first 3214
_journal_page_last 3226
_journal_paper_doi 10.1021/acs.joc.6b00173
_journal_volume 81
_journal_year 2016
_chemical_formula_sum 'C8 H8 O2 Se'
_chemical_formula_weight 215.10
_space_group_IT_number 2
_space_group_name_Hall '-P 1'
_space_group_name_H-M_alt 'P -1'
_symmetry_cell_setting triclinic
_symmetry_space_group_name_H-M 'P -1'
_atom_sites_solution_hydrogens geom
_atom_sites_solution_primary direct
_atom_sites_solution_secondary difmap
_audit_creation_method SHELXL-97
_cell_angle_alpha 74.478(5)
_cell_angle_beta 76.975(4)
_cell_angle_gamma 89.917(4)
_cell_formula_units_Z 4
_cell_length_a 7.8765(4)
_cell_length_b 8.1219(5)
_cell_length_c 13.0249(7)
_cell_measurement_reflns_used 3452
_cell_measurement_temperature 295(2)
_cell_measurement_theta_max 34.8910
_cell_measurement_theta_min 5.0865
_cell_volume 780.65(8)
_computing_cell_refinement
;
CrysAlisPro, Oxford Diffraction Ltd.,
Version 1.171.34.44 (release 25-10-2010 CrysAlis171 .NET)
(compiled Oct 25 2010,18:11:34)
;
_computing_data_collection
;
CrysAlisPro, Oxford Diffraction Ltd.,
Version 1.171.34.44 (release 25-10-2010 CrysAlis171 .NET)
(compiled Oct 25 2010,18:11:34)
;
_computing_data_reduction
;
CrysAlisPro, Oxford Diffraction Ltd.,
Version 1.171.34.44 (release 25-10-2010 CrysAlis171 .NET)
(compiled Oct 25 2010,18:11:34)
;
_computing_molecular_graphics 'SHELXTL (Sheldrick, 2008)'
_computing_publication_material SHELXTL
_computing_structure_refinement 'SHELXL-97 (Sheldrick, 2008)'
_computing_structure_solution 'SHELXS-97 (Sheldrick, 2008)'
_diffrn_ambient_temperature 295(2)
_diffrn_detector_area_resol_mean 10.5081
_diffrn_measured_fraction_theta_full 0.987
_diffrn_measured_fraction_theta_max 0.919
_diffrn_measurement_device_type 'Xcalibur, Ruby, Gemini'
_diffrn_measurement_method '\w scans'
_diffrn_radiation_monochromator graphite
_diffrn_radiation_source 'Enhance (Mo) X-ray Source'
_diffrn_radiation_type MoK\a
_diffrn_radiation_wavelength 0.71073
_diffrn_reflns_av_R_equivalents 0.0413
_diffrn_reflns_av_sigmaI/netI 0.0693
_diffrn_reflns_limit_h_max 12
_diffrn_reflns_limit_h_min -11
_diffrn_reflns_limit_k_max 10
_diffrn_reflns_limit_k_min -13
_diffrn_reflns_limit_l_max 20
_diffrn_reflns_limit_l_min -20
_diffrn_reflns_number 11939
_diffrn_reflns_theta_full 25.00
_diffrn_reflns_theta_max 34.97
_diffrn_reflns_theta_min 5.10
_exptl_absorpt_coefficient_mu 4.751
_exptl_absorpt_correction_T_max 1.00000
_exptl_absorpt_correction_T_min 0.46989
_exptl_absorpt_correction_type multi-scan
_exptl_absorpt_process_details
;
CrysAlisPro, Oxford Diffraction Ltd.,
Version 1.171.34.44 (release 25-10-2010 CrysAlis171 .NET)
(compiled Oct 25 2010,18:11:34)
Empirical absorption correction using spherical harmonics,
 implemented in SCALE3 ABSPACK scaling algorithm.
;
_exptl_crystal_colour 'pale yellow'
_exptl_crystal_density_diffrn 1.830
_exptl_crystal_density_method 'not measured'
_exptl_crystal_description prism
_exptl_crystal_F_000 424
_exptl_crystal_size_max 0.52
_exptl_crystal_size_mid 0.36
_exptl_crystal_size_min 0.27
_refine_diff_density_max 0.515
_refine_diff_density_min -0.427
_refine_diff_density_rms 0.075
_refine_ls_extinction_coef 0.025(2)
_refine_ls_extinction_expression Fc^*^=kFc[1+0.001xFc^2^\l^3^/sin(2\q)]^-1/4^
_refine_ls_extinction_method SHELXL
_refine_ls_goodness_of_fit_ref 1.038
_refine_ls_hydrogen_treatment constr
_refine_ls_matrix_type full
_refine_ls_number_parameters 200
_refine_ls_number_reflns 6307
_refine_ls_number_restraints 0
_refine_ls_restrained_S_all 1.038
_refine_ls_R_factor_all 0.1105
_refine_ls_R_factor_gt 0.0552
_refine_ls_shift/su_max 0.000
_refine_ls_shift/su_mean 0.000
_refine_ls_structure_factor_coef Fsqd
_refine_ls_weighting_details 'calc w=1/[\s^2^(Fo^2^)+(0.0334P)^2^] where P=(Fo^2^+2Fc^2^)/3'
_refine_ls_weighting_scheme calc
_refine_ls_wR_factor_gt 0.0874
_refine_ls_wR_factor_ref 0.1040
_reflns_number_gt 3769
_reflns_number_total 6307
_reflns_threshold_expression I>2\s(I)
_cod_data_source_file jo6b00173_si_004.cif
_cod_data_source_block 35
_cod_database_code 4036644

loop_
_symmetry_equiv_pos_as_xyz
'x, y, z'
'-x, -y, -z'

loop_
_atom_site_label
_atom_site_type_symbol
_atom_site_fract_x
_atom_site_fract_y
_atom_site_fract_z
_atom_site_U_iso_or_equiv
_atom_site_adp_type
_atom_site_occupancy
_atom_site_symmetry_multiplicity
_atom_site_calc_flag
_atom_site_refinement_flags
Se1 Se 0.80051(4) 0.38385(4) -0.10579(3) 0.04664(11) Uani 1 1 d .
Se2 Se 0.30380(3) 0.23575(4) 0.49288(3) 0.04912(12) Uani 1 1 d .
O2A O 0.6581(3) 0.2722(2) 0.04889(18) 0.0521(5) Uani 1 1 d .
O1B O 0.4728(3) 0.3902(3) 0.36381(17) 0.0610(6) Uani 1 1 d .
C5A C 0.7003(4) 0.7015(4) 0.1010(2) 0.0446(6) Uani 1 1 d .
H5AA H 0.7924 0.6997 0.1397 0.053 Uiso 1 1 calc R
H5AB H 0.5891 0.6962 0.1527 0.053 Uiso 1 1 calc R
O1A O 0.9359(3) 0.5505(3) -0.24535(18) 0.0625(6) Uani 1 1 d .
C2A C 0.8842(3) 0.7211(3) -0.1263(2) 0.0378(6) Uani 1 1 d .
O2B O 0.1899(3) 0.0733(3) 0.6416(2) 0.0664(7) Uani 1 1 d .
C1A C 0.7992(3) 0.5710(3) -0.0517(2) 0.0327(5) Uani 1 1 d .
C4A C 0.7217(4) 0.8683(3) 0.0074(2) 0.0465(7) Uani 1 1 d .
H4AA H 0.6194 0.8775 -0.0231 0.056 Uiso 1 1 calc R
H4AB H 0.7282 0.9650 0.0371 0.056 Uiso 1 1 calc R
C1B C 0.4982(3) 0.2040(3) 0.5495(2) 0.0379(6) Uani 1 1 d .
C6A C 0.7085(3) 0.5495(3) 0.0555(2) 0.0349(5) Uani 1 1 d .
C8A C 0.6338(4) 0.3860(4) 0.1040(2) 0.0446(6) Uani 1 1 d .
H8AA H 0.5666 0.3570 0.1756 0.054 Uiso 1 1 calc R
C7A C 0.9517(4) 0.6997(4) -0.2277(3) 0.0550(8) Uani 1 1 d .
H7AA H 1.0091 0.7919 -0.2843 0.066 Uiso 1 1 calc R
C3A C 0.8849(4) 0.8772(4) -0.0844(3) 0.0478(7) Uani 1 1 d .
H3AA H 0.8872 0.9796 -0.1439 0.057 Uiso 1 1 calc R
H3AB H 0.9887 0.8832 -0.0569 0.057 Uiso 1 1 calc R
C2B C 0.6510(3) 0.2937(4) 0.4820(2) 0.0431(6) Uani 1 1 d .
C3B C 0.8131(4) 0.2706(5) 0.5267(3) 0.0577(8) Uani 1 1 d .
H3BA H 0.8785 0.1811 0.5025 0.069 Uiso 1 1 calc R
H3BB H 0.8867 0.3760 0.4985 0.069 Uiso 1 1 calc R
C4B C 0.7657(4) 0.2235(5) 0.6503(3) 0.0636(9) Uani 1 1 d .
H4BA H 0.7209 0.3226 0.6731 0.076 Uiso 1 1 calc R
H4BB H 0.8711 0.1964 0.6764 0.076 Uiso 1 1 calc R
C6B C 0.4756(4) 0.0975(4) 0.6557(2) 0.0431(6) Uani 1 1 d .
C8B C 0.3066(4) 0.0326(4) 0.6987(3) 0.0607(9) Uani 1 1 d .
H8BA H 0.2753 -0.0409 0.7692 0.073 Uiso 1 1 calc R
C7B C 0.6266(4) 0.3923(4) 0.3843(3) 0.0558(8) Uani 1 1 d .
H7BA H 0.7190 0.4603 0.3329 0.067 Uiso 1 1 calc R
C5B C 0.6317(4) 0.0737(5) 0.7049(3) 0.0568(8) Uani 1 1 d .
H5BA H 0.6840 -0.0314 0.6961 0.068 Uiso 1 1 calc R
H5BB H 0.5953 0.0636 0.7827 0.068 Uiso 1 1 calc R

loop_
_atom_site_aniso_label
_atom_site_aniso_U_11
_atom_site_aniso_U_22
_atom_site_aniso_U_33
_atom_site_aniso_U_23
_atom_site_aniso_U_13
_atom_site_aniso_U_12
Se1 0.04776(17) 0.04098(18) 0.0559(2) -0.02542(14) -0.00713(13) 0.00510(12)
Se2 0.03978(17) 0.0589(2) 0.0563(2) -0.02144(16) -0.01977(14) 0.00829(13)
O2A 0.0618(12) 0.0322(11) 0.0582(14) -0.0107(10) -0.0074(10) -0.0008(9)
O1B 0.0593(13) 0.0818(17) 0.0408(13) -0.0082(11) -0.0199(10) 0.0147(11)
C5A 0.0492(15) 0.0446(16) 0.0451(17) -0.0205(13) -0.0117(13) 0.0010(12)
O1A 0.0625(13) 0.0684(16) 0.0529(14) -0.0288(12) 0.0091(10) -0.0092(11)
C2A 0.0335(12) 0.0405(15) 0.0392(15) -0.0100(12) -0.0094(11) 0.0008(10)
O2B 0.0446(12) 0.0664(16) 0.0743(17) -0.0035(13) -0.0047(11) -0.0072(11)
C1A 0.0306(11) 0.0319(12) 0.0374(14) -0.0103(11) -0.0105(10) 0.0050(9)
C4A 0.0512(16) 0.0343(14) 0.062(2) -0.0236(14) -0.0173(14) 0.0085(12)
C1B 0.0362(12) 0.0437(15) 0.0398(15) -0.0190(12) -0.0124(11) 0.0104(11)
C6A 0.0357(12) 0.0337(13) 0.0382(15) -0.0117(11) -0.0123(11) 0.0059(10)
C8A 0.0511(16) 0.0381(15) 0.0402(17) -0.0055(12) -0.0081(13) 0.0013(12)
C7A 0.0511(17) 0.059(2) 0.0467(18) -0.0103(16) 0.0003(14) -0.0088(15)
C3A 0.0525(16) 0.0350(15) 0.056(2) -0.0075(13) -0.0196(14) -0.0039(12)
C2B 0.0366(13) 0.0556(18) 0.0371(16) -0.0142(13) -0.0068(11) 0.0058(12)
C3B 0.0382(15) 0.080(2) 0.058(2) -0.0222(18) -0.0138(14) 0.0071(15)
C4B 0.0536(18) 0.088(3) 0.061(2) -0.026(2) -0.0324(17) 0.0168(18)
C6B 0.0484(15) 0.0426(15) 0.0369(16) -0.0097(12) -0.0084(12) 0.0088(12)
C8B 0.0560(18) 0.057(2) 0.053(2) 0.0021(16) -0.0007(15) -0.0001(15)
C7B 0.0451(16) 0.072(2) 0.0426(18) -0.0072(16) -0.0038(14) 0.0026(15)
C5B 0.065(2) 0.065(2) 0.0423(18) -0.0117(16) -0.0203(15) 0.0223(16)

loop_
_atom_type_symbol
_atom_type_description
_atom_type_scat_dispersion_real
_atom_type_scat_dispersion_imag
_atom_type_scat_source
C C 0.0033 0.0016 'International Tables Vol C Tables 4.2.6.8 and 6.1.1.4'
H H 0.0000 0.0000 'International Tables Vol C Tables 4.2.6.8 and 6.1.1.4'
O O 0.0106 0.0060 'International Tables Vol C Tables 4.2.6.8 and 6.1.1.4'
Se Se -0.0929 2.2259 'International Tables Vol C Tables 4.2.6.8 and 6.1.1.4'

loop_
_geom_angle_atom_site_label_1
_geom_angle_atom_site_label_2
_geom_angle_atom_site_label_3
_geom_angle
C1A Se1 O1A 82.93(10)
C1A Se1 O2A 82.06(10)
O1A Se1 O2A 164.92(8)
C1B Se2 O1B 82.48(11)
C1B Se2 O2B 82.05(11)
O1B Se2 O2B 164.50(9)
C8A O2A Se1 109.31(17)
C7B O1B Se2 109.97(19)
C6A C5A C4A 110.0(2)
C6A C5A H5AA 109.7
C4A C5A H5AA 109.7
C6A C5A H5AB 109.7
C4A C5A H5AB 109.7
H5AA C5A H5AB 108.2
C7A O1A Se1 108.92(18)
C7A C2A C1A 112.4(3)
C7A C2A C3A 130.8(3)
C1A C2A C3A 116.8(2)
C8B O2B Se2 109.17(19)
C6A C1A C2A 127.7(2)
C6A C1A Se1 116.74(18)
C2A C1A Se1 115.52(19)
C3A C4A C5A 112.9(2)
C3A C4A H4AA 109.0
C5A C4A H4AA 109.0
C3A C4A H4AB 109.0
C5A C4A H4AB 109.0
H4AA C4A H4AB 107.8
C2B C1B C6B 127.5(2)
C2B C1B Se2 115.8(2)
C6B C1B Se2 116.7(2)
C8A C6A C1A 112.4(2)
C8A C6A C5A 129.6(3)
C1A C6A C5A 118.0(2)
O2A C8A C6A 119.5(3)
O2A C8A H8AA 120.3
C6A C8A H8AA 120.3
O1A C7A C2A 120.2(3)
O1A C7A H7AA 119.9
C2A C7A H7AA 119.9
C2A C3A C4A 110.0(2)
C2A C3A H3AA 109.7
C4A C3A H3AA 109.7
C2A C3A H3AB 109.7
C4A C3A H3AB 109.7
H3AA C3A H3AB 108.2
C7B C2B C1B 112.6(2)
C7B C2B C3B 130.5(3)
C1B C2B C3B 116.9(3)
C4B C3B C2B 110.7(2)
C4B C3B H3BA 109.5
C2B C3B H3BA 109.5
C4B C3B H3BB 109.5
C2B C3B H3BB 109.5
H3BA C3B H3BB 108.1
C3B C4B C5B 115.0(3)
C3B C4B H4BA 108.5
C5B C4B H4BA 108.5
C3B C4B H4BB 108.5
C5B C4B H4BB 108.5
H4BA C4B H4BB 107.5
C8B C6B C1B 111.8(3)
C8B C6B C5B 130.5(3)
C1B C6B C5B 117.7(3)
O2B C8B C6B 120.2(3)
O2B C8B H8BA 119.9
C6B C8B H8BA 119.9
O1B C7B C2B 119.2(3)
O1B C7B H7BA 120.4
C2B C7B H7BA 120.4
C6B C5B C4B 110.8(3)
C6B C5B H5BA 109.5
C4B C5B H5BA 109.5
C6B C5B H5BB 109.5
C4B C5B H5BB 109.5
H5BA C5B H5BB 108.1

loop_
_geom_bond_atom_site_label_1
_geom_bond_atom_site_label_2
_geom_bond_distance
Se1 C1A 1.838(2)
Se1 O1A 2.022(2)
Se1 O2A 2.036(2)
Se2 C1B 1.834(2)
Se2 O1B 2.010(2)
Se2 O2B 2.037(2)
O2A C8A 1.304(3)
O1B C7B 1.299(3)
C5A C6A 1.501(4)
C5A C4A 1.541(4)
C5A H5AA 0.9700
C5A H5AB 0.9700
O1A C7A 1.304(4)
C2A C7A 1.365(4)
C2A C1A 1.398(4)
C2A C3A 1.508(4)
O2B C8B 1.298(4)
C1A C6A 1.382(3)
C4A C3A 1.533(4)
C4A H4AA 0.9700
C4A H4AB 0.9700
C1B C2B 1.391(4)
C1B C6B 1.394(4)
C6A C8A 1.376(4)
C8A H8AA 0.9300
C7A H7AA 0.9300
C3A H3AA 0.9700
C3A H3AB 0.9700
C2B C7B 1.365(4)
C2B C3B 1.510(4)
C3B C4B 1.508(4)
C3B H3BA 0.9700
C3B H3BB 0.9700
C4B C5B 1.517(5)
C4B H4BA 0.9700
C4B H4BB 0.9700
C6B C8B 1.368(4)
C6B C5B 1.499(4)
C8B H8BA 0.9300
C7B H7BA 0.9300
C5B H5BA 0.9700
C5B H5BB 0.9700

loop_
_geom_hbond_atom_site_label_D
_geom_hbond_atom_site_label_H
_geom_hbond_atom_site_label_A
_geom_hbond_distance_DH
_geom_hbond_distance_HA
_geom_hbond_distance_DA
_geom_hbond_angle_DHA
_geom_hbond_site_symmetry_A
C4A H4AB O2A 0.97 2.59 3.482(3) 152.7 1_565
C8A H8AA O1B 0.93 2.48 3.345(4) 154.1 .
C7A H7AA O2B 0.93 2.53 3.382(4) 152.8 1_664

loop_
_geom_torsion_atom_site_label_1
_geom_torsion_atom_site_label_2
_geom_torsion_atom_site_label_3
_geom_torsion_atom_site_label_4
_geom_torsion
C1A Se1 O2A C8A 2.21(18)
O1A Se1 O2A C8A -3.6(4)
C1B Se2 O1B C7B -0.8(2)
O2B Se2 O1B C7B 2.8(5)
C1A Se1 O1A C7A -0.6(2)
O2A Se1 O1A C7A 5.2(5)
C1B Se2 O2B C8B 0.5(2)
O1B Se2 O2B C8B -3.2(5)
C7A C2A C1A C6A -176.1(3)
C3A C2A C1A C6A 2.9(4)
C7A C2A C1A Se1 0.7(3)
C3A C2A C1A Se1 179.82(18)
O1A Se1 C1A C6A 177.13(19)
O2A Se1 C1A C6A -1.36(18)
O1A Se1 C1A C2A -0.10(18)
O2A Se1 C1A C2A -178.59(18)
C6A C5A C4A C3A -52.9(3)
O1B Se2 C1B C2B 0.1(2)
O2B Se2 C1B C2B -178.9(2)
O1B Se2 C1B C6B 178.3(2)
O2B Se2 C1B C6B -0.7(2)
C2A C1A C6A C8A 177.1(2)
Se1 C1A C6A C8A 0.3(3)
C2A C1A C6A C5A -1.3(4)
Se1 C1A C6A C5A -178.16(18)
C4A C5A C6A C8A -152.3(3)
C4A C5A C6A C1A 25.8(3)
Se1 O2A C8A C6A -2.8(3)
C1A C6A C8A O2A 1.8(4)
C5A C6A C8A O2A -179.9(2)
Se1 O1A C7A C2A 1.2(4)
C1A C2A C7A O1A -1.3(4)
C3A C2A C7A O1A 179.8(3)
C7A C2A C3A C4A 149.9(3)
C1A C2A C3A C4A -29.0(3)
C5A C4A C3A C2A 54.6(3)
C6B C1B C2B C7B -177.3(3)
Se2 C1B C2B C7B 0.7(3)
C6B C1B C2B C3B 1.7(4)
Se2 C1B C2B C3B 179.7(2)
C7B C2B C3B C4B 152.4(4)
C1B C2B C3B C4B -26.5(4)
C2B C3B C4B C5B 51.6(4)
C2B C1B C6B C8B 178.8(3)
Se2 C1B C6B C8B 0.8(3)
C2B C1B C6B C5B -0.3(4)
Se2 C1B C6B C5B -178.3(2)
Se2 O2B C8B C6B -0.2(4)
C1B C6B C8B O2B -0.4(4)
C5B C6B C8B O2B 178.6(3)
Se2 O1B C7B C2B 1.5(4)
C1B C2B C7B O1B -1.5(4)
C3B C2B C7B O1B 179.6(3)
C8B C6B C5B C4B -155.2(3)
C1B C6B C5B C4B 23.7(4)
C3B C4B C5B C6B -50.2(4)
